data_1556674
loop_
_publ_author_name
'Nicolay, Am\'elie'
'Ziegler, Micah S.'
'Small, David W.'
'Gr\"unbauer, Rebecca'
'Scheer, Manfred'
'Tilley, T. Don'

_publ_section_title
;
 Isomerism and dynamic behavior of bridging phosphaalkynes bound to a
 dicopper complex.
;
_journal_issue 6
_journal_name_full 'Chemical science'
_journal_page_first 1607
_journal_page_last 1616
_journal_paper_doi 10.1039/c9sc05835d
_journal_volume 11
_journal_year 2020
_chemical_formula_moiety 'C34 H26 Cu2 F2 N6, 2(C2 F6 N O4 S2), C4 H8 O1'
_chemical_formula_sum 'C42 H34 Cu2 F14 N8 O9 S4'
_chemical_formula_weight 1316.09
_chemical_name_common mszxr090
_space_group_crystal_system triclinic
_space_group_IT_number 2
_space_group_name_Hall '-P 1'
_space_group_name_H-M_alt 'P -1'
_atom_sites_solution_hydrogens geom
_atom_sites_solution_primary iterative
_atom_sites_solution_secondary difmap
_audit_creation_method SHELXL-2014/7
_audit_update_record
;
2019-11-17 deposited with the CCDC.	2019-12-16 downloaded from the CCDC.
;
_cell_angle_alpha 76.518(2)
_cell_angle_beta 67.701(2)
_cell_angle_gamma 76.651(2)
_cell_formula_units_Z 2
_cell_length_a 12.5211(4)
_cell_length_b 14.8116(5)
_cell_length_c 15.6245(5)
_cell_measurement_reflns_used 9744
_cell_measurement_temperature 100(2)
_cell_measurement_theta_max 25.35
_cell_measurement_theta_min 2.78
_cell_volume 2574.23(15)
_computing_cell_refinement 'Bruker APEX2 v. 2014.11-0'
_computing_data_collection 'Bruker APEX2 v. 2014.11-0'
_computing_data_reduction 'Bruker APEX2 v. 2014.11-0'
_computing_molecular_graphics ORTEP-32
_computing_publication_material WinGX
_computing_structure_refinement 'SHELXL-2014/7 (Sheldrick 2014)'
_computing_structure_solution 'SHELXT-2014/4 (Sheldrick 2014)'
_diffrn_ambient_temperature 100(2)
_diffrn_detector_area_resol_mean 8.366
_diffrn_measured_fraction_theta_full 0.998
_diffrn_measured_fraction_theta_max 0.996
_diffrn_measurement_device_type 'Bruker APEX-II CCD'
_diffrn_measurement_method 'phi and omega scans'
_diffrn_radiation_type MoK\a
_diffrn_radiation_wavelength 0.71073
_diffrn_reflns_av_R_equivalents 0.0280
_diffrn_reflns_av_unetI/netI 0.0289
_diffrn_reflns_Laue_measured_fraction_full 0.998
_diffrn_reflns_Laue_measured_fraction_max 0.996
_diffrn_reflns_limit_h_max 15
_diffrn_reflns_limit_h_min -15
_diffrn_reflns_limit_k_max 17
_diffrn_reflns_limit_k_min -17
_diffrn_reflns_limit_l_max 18
_diffrn_reflns_limit_l_min -18
_diffrn_reflns_number 39250
_diffrn_reflns_point_group_measured_fraction_full 0.998
_diffrn_reflns_point_group_measured_fraction_max 0.996
_diffrn_reflns_theta_full 25.000
_diffrn_reflns_theta_max 25.350
_diffrn_reflns_theta_min 1.427
_diffrn_source 'microfocus sealed tube'
_exptl_absorpt_coefficient_mu 1.100
_exptl_absorpt_correction_T_max 0.8012
_exptl_absorpt_correction_T_min 0.7368
_exptl_absorpt_correction_type multi-scan
_exptl_absorpt_process_details SADABS
_exptl_crystal_colour yellow
_exptl_crystal_density_diffrn 1.698
_exptl_crystal_description plate
_exptl_crystal_F_000 1324
_exptl_crystal_size_max 0.110
_exptl_crystal_size_mid 0.080
_exptl_crystal_size_min 0.030
_refine_diff_density_max 0.602
_refine_diff_density_min -0.896
_refine_diff_density_rms 0.068
_refine_ls_extinction_method none
_refine_ls_goodness_of_fit_ref 1.057
_refine_ls_hydrogen_treatment constr
_refine_ls_matrix_type full
_refine_ls_number_parameters 714
_refine_ls_number_reflns 9395
_refine_ls_number_restraints 0
_refine_ls_restrained_S_all 1.057
_refine_ls_R_factor_all 0.0443
_refine_ls_R_factor_gt 0.0346
_refine_ls_shift/su_max 0.001
_refine_ls_shift/su_mean 0.000
_refine_ls_structure_factor_coef Fsqd
_refine_ls_weighting_details 'w=1/[\s^2^(Fo^2^)+(0.0256P)^2^+4.2101P] where P=(Fo^2^+2Fc^2^)/3'
_refine_ls_weighting_scheme calc
_refine_ls_wR_factor_gt 0.0766
_refine_ls_wR_factor_ref 0.0818
_reflns_Friedel_coverage 0.000
_reflns_number_gt 7961
_reflns_number_total 9395
_reflns_threshold_expression 'I > 2\s(I)'
_cod_data_source_file c9sc05835d3.cif
_cod_data_source_block shelx_CCDC1
_cod_depositor_comments
;Adding full bibliography for 1556673--1556677.cif.

 Adding full bibliography for 1556673--1556677.cif.
;
_cod_database_code 1556674
_shelx_shelxl_version_number 2014/7
_shelx_space_group_comment
; 
The symmetry employed for this shelxl refinement is uniquely defined 
by the following loop, which should always be used as a source of 
symmetry information in preference to the above space-group names. 
They are only intended as comments. 
;
_shelx_estimated_absorpt_t_min 0.889
_shelx_estimated_absorpt_t_max 0.968

loop_
_space_group_symop_operation_xyz
'x, y, z'
'-x, -y, -z'

loop_
_atom_site_label
_atom_site_type_symbol
_atom_site_fract_x
_atom_site_fract_y
_atom_site_fract_z
_atom_site_U_iso_or_equiv
_atom_site_adp_type
_atom_site_occupancy
_atom_site_site_symmetry_order
_atom_site_calc_flag
_atom_site_refinement_flags_posn
_atom_site_refinement_flags_adp
C1 C 0.3527(2) 0.56260(17) 0.76076(18) 0.0162(5) Uani 1 1 d . .
C2 C 0.4484(2) 0.49982(18) 0.71335(19) 0.0204(6) Uani 1 1 d . .
H2 H 0.4696 0.4391 0.7446 0.025 Uiso 1 1 calc R U
C3 C 0.5099(2) 0.52810(18) 0.62171(19) 0.0207(6) Uani 1 1 d . .
H3 H 0.5770 0.4883 0.5888 0.025 Uiso 1 1 calc R U
C4 C 0.4728(2) 0.61747(18) 0.57576(19) 0.0181(5) Uani 1 1 d . .
C5 C 0.5214(2) 0.64843(19) 0.47876(19) 0.0200(6) Uani 1 1 d . .
H5 H 0.5892 0.6126 0.4415 0.024 Uiso 1 1 calc R U
C6 C 0.4705(2) 0.72979(19) 0.43894(19) 0.0202(6) Uani 1 1 d . .
H6 H 0.4993 0.7499 0.3731 0.024 Uiso 1 1 calc R U
C7 C 0.3741(2) 0.78398(18) 0.49715(18) 0.0160(5) Uani 1 1 d . .
C8 C 0.3769(2) 0.67582(17) 0.62958(18) 0.0161(5) Uani 1 1 d . .
C9 C 0.2777(2) 0.53179(17) 0.86265(18) 0.0176(5) Uani 1 1 d . .
C10 C 0.2983(2) 0.58083(18) 0.92953(18) 0.0173(5) Uani 1 1 d . .
C11 C 0.3437(2) 0.52995(19) 0.99777(18) 0.0204(6) Uani 1 1 d . .
H11 H 0.3628 0.4634 1.0044 0.025 Uiso 1 1 calc R U
C12 C 0.3607(2) 0.5786(2) 1.05627(19) 0.0237(6) Uani 1 1 d . .
H12 H 0.3914 0.5456 1.1040 0.028 Uiso 1 1 calc R U
C13 C 0.3326(2) 0.6750(2) 1.04434(19) 0.0246(6) Uani 1 1 d . .
H13 H 0.3444 0.7097 1.0831 0.030 Uiso 1 1 calc R U
C14 C 0.2870(2) 0.72041(19) 0.97508(18) 0.0214(6) Uani 1 1 d . .
H14 H 0.2667 0.7869 0.9678 0.026 Uiso 1 1 calc R U
C15 C 0.1492(2) 0.54348(18) 0.87183(17) 0.0168(5) Uani 1 1 d . .
C16 C 0.0964(2) 0.46621(19) 0.88648(17) 0.0193(6) Uani 1 1 d . .
H16 H 0.1384 0.4044 0.8936 0.023 Uiso 1 1 calc R U
C17 C -0.0187(2) 0.4803(2) 0.89061(18) 0.0219(6) Uani 1 1 d . .
H17 H -0.0563 0.4282 0.9000 0.026 Uiso 1 1 calc R U
C18 C -0.0781(2) 0.5712(2) 0.88090(18) 0.0225(6) Uani 1 1 d . .
H18 H -0.1571 0.5826 0.8836 0.027 Uiso 1 1 calc R U
C19 C -0.0199(2) 0.6449(2) 0.86716(19) 0.0223(6) Uani 1 1 d . .
H19 H -0.0611 0.7073 0.8616 0.027 Uiso 1 1 calc R U
C20 C 0.3131(2) 0.87479(18) 0.45384(18) 0.0183(5) Uani 1 1 d . .
C21 C 0.3348(2) 0.96157(17) 0.47775(18) 0.0168(5) Uani 1 1 d . .
C22 C 0.4047(2) 1.02260(19) 0.41087(19) 0.0214(6) Uani 1 1 d . .
H22 H 0.4448 1.0102 0.3486 0.026 Uiso 1 1 calc R U
C23 C 0.4146(2) 1.1026(2) 0.4374(2) 0.0251(6) Uani 1 1 d . .
H23 H 0.4627 1.1458 0.3935 0.030 Uiso 1 1 calc R U
C24 C 0.3539(2) 1.11875(19) 0.52816(19) 0.0228(6) Uani 1 1 d . .
H24 H 0.3573 1.1742 0.5471 0.027 Uiso 1 1 calc R U
C25 C 0.2878(2) 1.05264(18) 0.59135(19) 0.0199(6) Uani 1 1 d . .
H25 H 0.2468 1.0634 0.6541 0.024 Uiso 1 1 calc R U
C26 C 0.1816(2) 0.87493(17) 0.47980(18) 0.0173(5) Uani 1 1 d . .
C27 C 0.1329(2) 0.89010(18) 0.41055(19) 0.0211(6) Uani 1 1 d . .
H27 H 0.1804 0.8997 0.3462 0.025 Uiso 1 1 calc R U
C28 C 0.0141(2) 0.89101(19) 0.4366(2) 0.0247(6) Uani 1 1 d . .
H28 H -0.0212 0.9016 0.3902 0.030 Uiso 1 1 calc R U
C29 C -0.0527(2) 0.87638(19) 0.5306(2) 0.0238(6) Uani 1 1 d . .
H29 H -0.1342 0.8755 0.5499 0.029 Uiso 1 1 calc R U
C30 C 0.0016(2) 0.86298(18) 0.5960(2) 0.0210(6) Uani 1 1 d . .
H30 H -0.0443 0.8535 0.6607 0.025 Uiso 1 1 calc R U
C31 C 0.3108(2) 0.90448(19) 0.7912(2) 0.0232(6) Uani 1 1 d . .
H31A H 0.3378 0.9539 0.7379 0.035 Uiso 1 1 calc R U
H31B H 0.3747 0.8516 0.7901 0.035 Uiso 1 1 calc R U
H31C H 0.2860 0.9295 0.8498 0.035 Uiso 1 1 calc R U
C32 C 0.2102(2) 0.87164(17) 0.78514(17) 0.0163(5) Uani 1 1 d . .
C33 C 0.1036(2) 0.87305(17) 0.80003(18) 0.0175(5) Uani 1 1 d . .
C34 C -0.0227(2) 0.9086(2) 0.8427(2) 0.0264(6) Uani 1 1 d . .
H34A H -0.0456 0.8954 0.9111 0.040 Uiso 1 1 calc R U
H34B H -0.0684 0.8773 0.8229 0.040 Uiso 1 1 calc R U
H34C H -0.0377 0.9766 0.8222 0.040 Uiso 1 1 calc R U
C35 C 0.5692(2) 0.9042(2) 0.8895(2) 0.0305(7) Uani 1 1 d . .
C36 C 0.7504(3) 0.6494(2) 0.6817(2) 0.0328(7) Uani 1 1 d . .
C37 C 0.3132(3) 0.1855(2) 0.8830(2) 0.0383(8) Uani 1 1 d . .
C38 C -0.0259(3) 0.2484(3) 0.7574(3) 0.0542(11) Uani 1 1 d . .
C50 C 0.1887(3) 0.6246(3) 0.4813(4) 0.0614(12) Uani 1 1 d . .
H50A H 0.2365 0.6253 0.4141 0.074 Uiso 1 1 calc R U
H50B H 0.1567 0.6904 0.4917 0.074 Uiso 1 1 calc R U
C51 C 0.0928(3) 0.5708(3) 0.5072(3) 0.0605(12) Uani 1 1 d . .
H51A H 0.1033 0.5372 0.4560 0.073 Uiso 1 1 calc R U
H51B H 0.0165 0.6130 0.5205 0.073 Uiso 1 1 calc R U
C52 C 0.0986(3) 0.5022(3) 0.5938(3) 0.0545(10) Uani 1 1 d . .
H52A H 0.1307 0.4376 0.5795 0.065 Uiso 1 1 calc R U
H52B H 0.0205 0.5022 0.6432 0.065 Uiso 1 1 calc R U
C53 C 0.1804(3) 0.5396(3) 0.6230(3) 0.0480(9) Uani 1 1 d . .
H53A H 0.1365 0.5867 0.6649 0.058 Uiso 1 1 calc R U
H53B H 0.2239 0.4880 0.6558 0.058 Uiso 1 1 calc R U
N1 N 0.31959(17) 0.64907(14) 0.72227(14) 0.0150(4) Uani 1 1 d . .
N2 N 0.33202(17) 0.76162(14) 0.58955(14) 0.0151(4) Uani 1 1 d . .
N3 N 0.27010(18) 0.67495(15) 0.91749(15) 0.0175(5) Uani 1 1 d . .
N4 N 0.09217(18) 0.63255(15) 0.86127(15) 0.0189(5) Uani 1 1 d . .
N5 N 0.27954(18) 0.97418(15) 0.56723(15) 0.0180(5) Uani 1 1 d . .
N6 N 0.11662(18) 0.86284(14) 0.57172(15) 0.0176(5) Uani 1 1 d . .
N7 N 0.63195(19) 0.80577(15) 0.75178(15) 0.0199(5) Uani 1 1 d . .
N8 N 0.1290(2) 0.25219(17) 0.82925(19) 0.0344(6) Uani 1 1 d . .
O1 O 0.74350(17) 0.92773(14) 0.73591(14) 0.0311(5) Uani 1 1 d . .
O2 O 0.76200(18) 0.78534(15) 0.84911(15) 0.0326(5) Uani 1 1 d . .
O3 O 0.62517(19) 0.64596(14) 0.85699(14) 0.0337(5) Uani 1 1 d . .
O4 O 0.52620(18) 0.69334(14) 0.74086(16) 0.0337(5) Uani 1 1 d . .
O5 O 0.30612(18) 0.32343(14) 0.74762(14) 0.0307(5) Uani 1 1 d . .
O6 O 0.31463(18) 0.16372(15) 0.72334(15) 0.0349(5) Uani 1 1 d . .
O7 O 0.0955(2) 0.09657(18) 0.8091(2) 0.0686(9) Uani 1 1 d . .
O8 O -0.0472(2) 0.18604(18) 0.9297(2) 0.0589(8) Uani 1 1 d . .
O50 O 0.25784(19) 0.58157(18) 0.53709(18) 0.0471(6) Uani 1 1 d . .
F1 F 0.31458(13) 0.43638(10) 0.88566(10) 0.0216(3) Uani 1 1 d . .
F2 F 0.36314(13) 0.87886(11) 0.35737(10) 0.0230(3) Uani 1 1 d . .
F3 F 0.50837(17) 0.84073(16) 0.95116(14) 0.0534(6) Uani 1 1 d . .
F4 F 0.49890(15) 0.96653(13) 0.85063(15) 0.0446(5) Uani 1 1 d . .
F5 F 0.60760(16) 0.94847(15) 0.93421(14) 0.0465(5) Uani 1 1 d . .
F6 F 0.75245(18) 0.68680(14) 0.59567(13) 0.0469(5) Uani 1 1 d . .
F7 F 0.75382(19) 0.55733(13) 0.69206(15) 0.0528(5) Uani 1 1 d . .
F8 F 0.84677(15) 0.66378(14) 0.69028(14) 0.0448(5) Uani 1 1 d . .
F9 F 0.2706(2) 0.24277(14) 0.94557(13) 0.0535(6) Uani 1 1 d . .
F10 F 0.42878(19) 0.17211(15) 0.85464(16) 0.0575(6) Uani 1 1 d . .
F11 F 0.27598(19) 0.10342(13) 0.92353(14) 0.0515(5) Uani 1 1 d . .
F12 F 0.0508(2) 0.25625(19) 0.66987(16) 0.0694(7) Uani 1 1 d . .
F13 F -0.07697(19) 0.33539(16) 0.77392(16) 0.0564(6) Uani 1 1 d . .
F14 F -0.1091(2) 0.2033(2) 0.7608(2) 0.0828(9) Uani 1 1 d . .
S1 S 0.69376(6) 0.84993(5) 0.79961(5) 0.01962(14) Uani 1 1 d . .
S2 S 0.61846(6) 0.69959(5) 0.77034(5) 0.02161(15) Uani 1 1 d . .
S3 S 0.26572(6) 0.23449(5) 0.78178(5) 0.02621(16) Uani 1 1 d . .
S4 S 0.04373(7) 0.18444(6) 0.84065(7) 0.0457(2) Uani 1 1 d . .
Cu1 Cu 0.18633(3) 0.73665(2) 0.82008(2) 0.01835(8) Uani 1 1 d . .
Cu2 Cu 0.19736(3) 0.85866(2) 0.66262(2) 0.01565(8) Uani 1 1 d . .

loop_
_atom_site_aniso_label
_atom_site_aniso_U_11
_atom_site_aniso_U_22
_atom_site_aniso_U_33
_atom_site_aniso_U_23
_atom_site_aniso_U_13
_atom_site_aniso_U_12
C1 0.0129(12) 0.0154(13) 0.0205(14) -0.0013(11) -0.0060(10) -0.0035(10)
C2 0.0205(14) 0.0142(13) 0.0261(15) -0.0018(11) -0.0081(12) -0.0028(10)
C3 0.0141(13) 0.0171(13) 0.0299(16) -0.0070(12) -0.0060(11) 0.0000(10)
C4 0.0123(12) 0.0194(14) 0.0237(15) -0.0054(11) -0.0049(11) -0.0046(10)
C5 0.0147(13) 0.0234(14) 0.0209(15) -0.0083(11) -0.0004(11) -0.0061(11)
C6 0.0179(13) 0.0250(15) 0.0167(14) -0.0020(11) -0.0023(11) -0.0092(11)
C7 0.0144(12) 0.0188(13) 0.0169(14) -0.0026(11) -0.0053(10) -0.0072(10)
C8 0.0143(12) 0.0141(13) 0.0214(14) -0.0036(11) -0.0060(11) -0.0046(10)
C9 0.0174(13) 0.0110(12) 0.0204(14) 0.0016(10) -0.0050(11) -0.0013(10)
C10 0.0118(12) 0.0182(13) 0.0179(14) 0.0009(11) -0.0015(10) -0.0048(10)
C11 0.0150(13) 0.0188(14) 0.0223(15) 0.0041(11) -0.0051(11) -0.0026(10)
C12 0.0190(14) 0.0292(16) 0.0201(15) 0.0020(12) -0.0069(11) -0.0044(11)
C13 0.0267(15) 0.0302(16) 0.0171(14) -0.0026(12) -0.0059(12) -0.0088(12)
C14 0.0224(14) 0.0193(14) 0.0179(14) -0.0013(11) -0.0020(11) -0.0044(11)
C15 0.0182(13) 0.0179(13) 0.0125(13) -0.0006(10) -0.0039(10) -0.0036(10)
C16 0.0213(14) 0.0217(14) 0.0131(13) -0.0032(11) -0.0025(11) -0.0052(11)
C17 0.0232(14) 0.0282(15) 0.0155(14) -0.0032(11) -0.0027(11) -0.0132(12)
C18 0.0172(14) 0.0335(16) 0.0165(14) 0.0016(12) -0.0055(11) -0.0095(12)
C19 0.0155(13) 0.0255(15) 0.0208(15) 0.0039(11) -0.0057(11) -0.0024(11)
C20 0.0196(14) 0.0212(14) 0.0132(13) -0.0007(11) -0.0037(11) -0.0070(11)
C21 0.0160(13) 0.0169(13) 0.0182(14) 0.0022(10) -0.0097(11) -0.0025(10)
C22 0.0196(14) 0.0285(15) 0.0174(14) 0.0035(11) -0.0096(11) -0.0082(11)
C23 0.0288(15) 0.0261(15) 0.0251(16) 0.0117(12) -0.0170(13) -0.0159(12)
C24 0.0275(15) 0.0185(14) 0.0281(16) 0.0056(12) -0.0183(13) -0.0087(11)
C25 0.0224(14) 0.0186(14) 0.0216(14) -0.0016(11) -0.0119(11) -0.0024(11)
C26 0.0202(13) 0.0138(13) 0.0187(14) 0.0002(10) -0.0075(11) -0.0055(10)
C27 0.0251(15) 0.0190(14) 0.0208(15) -0.0008(11) -0.0097(12) -0.0059(11)
C28 0.0290(16) 0.0220(15) 0.0304(17) -0.0027(12) -0.0195(13) -0.0034(12)
C29 0.0205(14) 0.0215(14) 0.0330(17) -0.0038(12) -0.0125(12) -0.0048(11)
C30 0.0170(13) 0.0194(14) 0.0255(15) -0.0018(11) -0.0064(11) -0.0043(11)
C31 0.0218(14) 0.0227(15) 0.0274(16) 0.0031(12) -0.0118(12) -0.0090(11)
C32 0.0191(14) 0.0141(13) 0.0144(13) 0.0014(10) -0.0059(10) -0.0035(10)
C33 0.0221(14) 0.0127(13) 0.0156(13) -0.0005(10) -0.0049(11) -0.0032(10)
C34 0.0173(14) 0.0249(15) 0.0329(17) -0.0087(13) -0.0026(12) -0.0019(11)
C35 0.0209(15) 0.0389(18) 0.0328(18) -0.0136(14) -0.0077(13) -0.0017(13)
C36 0.0336(18) 0.0292(17) 0.0331(18) -0.0079(14) -0.0113(14) 0.0021(13)
C37 0.047(2) 0.0271(17) 0.0356(19) -0.0044(15) -0.0094(16) -0.0042(15)
C38 0.043(2) 0.063(3) 0.062(3) -0.038(2) -0.0001(19) -0.0205(19)
C50 0.048(2) 0.031(2) 0.111(4) -0.005(2) -0.039(2) -0.0032(17)
C51 0.036(2) 0.109(4) 0.048(2) -0.025(2) -0.0116(18) -0.025(2)
C52 0.037(2) 0.065(3) 0.064(3) -0.019(2) -0.0081(18) -0.0192(19)
C53 0.0298(18) 0.070(3) 0.048(2) -0.029(2) -0.0100(16) -0.0006(17)
N1 0.0139(11) 0.0137(11) 0.0168(12) -0.0008(9) -0.0042(9) -0.0042(8)
N2 0.0132(10) 0.0159(11) 0.0163(12) -0.0013(9) -0.0042(9) -0.0051(8)
N3 0.0150(11) 0.0179(11) 0.0157(11) 0.0002(9) -0.0023(9) -0.0031(9)
N4 0.0145(11) 0.0199(12) 0.0191(12) 0.0028(9) -0.0050(9) -0.0039(9)
N5 0.0172(11) 0.0179(11) 0.0183(12) 0.0013(9) -0.0070(9) -0.0043(9)
N6 0.0178(11) 0.0144(11) 0.0215(12) -0.0002(9) -0.0078(9) -0.0053(9)
N7 0.0226(12) 0.0174(11) 0.0214(12) 0.0020(9) -0.0124(10) -0.0031(9)
N8 0.0283(14) 0.0254(14) 0.0426(16) -0.0134(12) -0.0004(12) -0.0038(11)
O1 0.0285(11) 0.0327(12) 0.0313(12) -0.0007(9) -0.0048(9) -0.0175(9)
O2 0.0295(11) 0.0349(12) 0.0406(13) -0.0085(10) -0.0242(10) 0.0050(9)
O3 0.0436(13) 0.0237(11) 0.0279(12) 0.0089(9) -0.0123(10) -0.0073(9)
O4 0.0287(11) 0.0300(12) 0.0487(14) -0.0085(10) -0.0168(10) -0.0088(9)
O5 0.0375(12) 0.0275(11) 0.0245(11) -0.0034(9) -0.0033(9) -0.0138(9)
O6 0.0302(12) 0.0375(13) 0.0339(12) -0.0182(10) 0.0044(9) -0.0137(9)
O7 0.0336(14) 0.0361(14) 0.116(3) -0.0359(15) 0.0174(15) -0.0183(11)
O8 0.0342(14) 0.0468(16) 0.0667(18) -0.0059(13) 0.0136(12) -0.0083(11)
O50 0.0248(12) 0.0650(17) 0.0598(17) -0.0306(14) -0.0118(11) -0.0071(11)
F1 0.0230(8) 0.0121(7) 0.0266(9) 0.0025(6) -0.0091(7) -0.0013(6)
F2 0.0255(8) 0.0290(9) 0.0127(8) -0.0006(6) -0.0044(6) -0.0078(7)
F3 0.0437(12) 0.0679(15) 0.0349(11) -0.0108(10) 0.0111(9) -0.0226(11)
F4 0.0281(10) 0.0432(11) 0.0673(14) -0.0257(10) -0.0219(9) 0.0120(8)
F5 0.0385(11) 0.0630(13) 0.0481(12) -0.0345(10) -0.0158(9) 0.0001(9)
F6 0.0531(13) 0.0544(13) 0.0265(10) -0.0110(9) -0.0102(9) 0.0027(10)
F7 0.0600(14) 0.0268(10) 0.0645(14) -0.0180(10) -0.0151(11) 0.0063(9)
F8 0.0234(10) 0.0577(13) 0.0501(12) -0.0190(10) -0.0093(8) 0.0045(9)
F9 0.0915(17) 0.0381(11) 0.0289(11) -0.0073(9) -0.0227(11) -0.0009(11)
F10 0.0506(14) 0.0517(13) 0.0762(16) -0.0096(11) -0.0329(12) -0.0012(10)
F11 0.0696(15) 0.0262(10) 0.0492(13) 0.0052(9) -0.0175(11) -0.0062(9)
F12 0.0647(16) 0.0957(19) 0.0560(15) -0.0363(14) -0.0082(12) -0.0254(14)
F13 0.0499(13) 0.0604(14) 0.0684(15) -0.0257(12) -0.0271(11) 0.0002(11)
F14 0.0555(15) 0.107(2) 0.108(2) -0.0590(18) -0.0158(14) -0.0338(15)
S1 0.0147(3) 0.0234(3) 0.0209(4) -0.0034(3) -0.0067(3) -0.0026(3)
S2 0.0212(3) 0.0178(3) 0.0244(4) 0.0009(3) -0.0084(3) -0.0039(3)
S3 0.0268(4) 0.0253(4) 0.0220(4) -0.0074(3) 0.0011(3) -0.0084(3)
S4 0.0262(4) 0.0321(5) 0.0640(6) -0.0195(4) 0.0109(4) -0.0106(3)
Cu1 0.01480(16) 0.01395(16) 0.02319(18) 0.00355(13) -0.00641(13) -0.00322(12)
Cu2 0.01410(16) 0.01624(16) 0.01510(17) -0.00016(12) -0.00406(12) -0.00363(12)

loop_
_atom_type_symbol
_atom_type_description
_atom_type_scat_dispersion_real
_atom_type_scat_dispersion_imag
_atom_type_scat_source
C C 0.0033 0.0016 'International Tables Vol C Tables 4.2.6.8 and 6.1.1.4'
H H 0.0000 0.0000 'International Tables Vol C Tables 4.2.6.8 and 6.1.1.4'
N N 0.0061 0.0033 'International Tables Vol C Tables 4.2.6.8 and 6.1.1.4'
O O 0.0106 0.0060 'International Tables Vol C Tables 4.2.6.8 and 6.1.1.4'
F F 0.0171 0.0103 'International Tables Vol C Tables 4.2.6.8 and 6.1.1.4'
S S 0.1246 0.1234 'International Tables Vol C Tables 4.2.6.8 and 6.1.1.4'
Cu Cu 0.3201 1.2651 'International Tables Vol C Tables 4.2.6.8 and 6.1.1.4'

loop_
_geom_angle_atom_site_label_1
_geom_angle_atom_site_label_2
_geom_angle_atom_site_label_3
_geom_angle
N1 C1 C2 124.1(2)
N1 C1 C9 115.7(2)
C2 C1 C9 120.1(2)
C3 C2 C1 118.5(2)
C3 C2 H2 120.7
C1 C2 H2 120.7
C2 C3 C4 119.4(2)
C2 C3 H3 120.3
C4 C3 H3 120.3
C5 C4 C8 118.4(2)
C5 C4 C3 123.7(2)
C8 C4 C3 117.8(2)
C6 C5 C4 119.5(2)
C6 C5 H5 120.3
C4 C5 H5 120.3
C5 C6 C7 118.8(2)
C5 C6 H6 120.6
C7 C6 H6 120.6
N2 C7 C6 123.7(2)
N2 C7 C20 116.5(2)
C6 C7 C20 119.8(2)
N1 C8 N2 116.0(2)
N1 C8 C4 122.5(2)
N2 C8 C4 121.5(2)
F1 C9 C10 106.5(2)
F1 C9 C15 106.93(19)
C10 C9 C15 114.1(2)
F1 C9 C1 107.2(2)
C10 C9 C1 111.2(2)
C15 C9 C1 110.4(2)
N3 C10 C11 123.0(2)
N3 C10 C9 115.9(2)
C11 C10 C9 121.1(2)
C10 C11 C12 118.4(2)
C10 C11 H11 120.8
C12 C11 H11 120.8
C13 C12 C11 119.2(3)
C13 C12 H12 120.4
C11 C12 H12 120.4
C12 C13 C14 118.9(3)
C12 C13 H13 120.6
C14 C13 H13 120.6
N3 C14 C13 123.0(3)
N3 C14 H14 118.5
C13 C14 H14 118.5
N4 C15 C16 122.1(2)
N4 C15 C9 116.8(2)
C16 C15 C9 121.1(2)
C15 C16 C17 119.0(2)
C15 C16 H16 120.5
C17 C16 H16 120.5
C18 C17 C16 119.3(2)
C18 C17 H17 120.3
C16 C17 H17 120.3
C19 C18 C17 118.4(2)
C19 C18 H18 120.8
C17 C18 H18 120.8
N4 C19 C18 123.1(3)
N4 C19 H19 118.5
C18 C19 H19 118.5
F2 C20 C21 107.6(2)
F2 C20 C7 106.4(2)
C21 C20 C7 111.7(2)
F2 C20 C26 106.9(2)
C21 C20 C26 111.3(2)
C7 C20 C26 112.6(2)
N5 C21 C22 123.3(2)
N5 C21 C20 114.9(2)
C22 C21 C20 121.7(2)
C21 C22 C23 118.0(3)
C21 C22 H22 121.0
C23 C22 H22 121.0
C24 C23 C22 119.3(3)
C24 C23 H23 120.3
C22 C23 H23 120.3
C23 C24 C25 118.9(3)
C23 C24 H24 120.6
C25 C24 H24 120.6
N5 C25 C24 122.4(3)
N5 C25 H25 118.8
C24 C25 H25 118.8
N6 C26 C27 122.1(2)
N6 C26 C20 117.3(2)
C27 C26 C20 120.5(2)
C28 C27 C26 118.9(3)
C28 C27 H27 120.5
C26 C27 H27 120.5
C29 C28 C27 119.4(2)
C29 C28 H28 120.3
C27 C28 H28 120.3
C28 C29 C30 118.6(3)
C28 C29 H29 120.7
C30 C29 H29 120.7
N6 C30 C29 122.7(3)
N6 C30 H30 118.7
C29 C30 H30 118.7
C32 C31 H31A 109.5
C32 C31 H31B 109.5
H31A C31 H31B 109.5
C32 C31 H31C 109.5
H31A C31 H31C 109.5
H31B C31 H31C 109.5
C33 C32 C31 154.8(3)
C33 C32 Cu1 74.19(16)
C31 C32 Cu1 123.27(18)
C33 C32 Cu2 72.82(16)
C31 C32 Cu2 123.87(18)
Cu1 C32 Cu2 82.61(9)
C32 C33 C34 152.7(3)
C32 C33 Cu2 71.28(16)
C34 C33 Cu2 128.34(19)
C32 C33 Cu1 69.71(16)
C34 C33 Cu1 126.84(19)
Cu2 C33 Cu1 80.92(9)
C33 C34 H34A 109.5
C33 C34 H34B 109.5
H34A C34 H34B 109.5
C33 C34 H34C 109.5
H34A C34 H34C 109.5
H34B C34 H34C 109.5
F3 C35 F5 108.7(3)
F3 C35 F4 108.6(2)
F5 C35 F4 108.5(3)
F3 C35 S1 111.4(2)
F5 C35 S1 109.2(2)
F4 C35 S1 110.3(2)
F6 C36 F7 108.1(3)
F6 C36 F8 107.9(3)
F7 C36 F8 108.2(2)
F6 C36 S2 111.7(2)
F7 C36 S2 109.7(2)
F8 C36 S2 111.1(2)
F9 C37 F10 109.1(3)
F9 C37 F11 108.5(3)
F10 C37 F11 109.1(3)
F9 C37 S3 111.0(2)
F10 C37 S3 109.3(2)
F11 C37 S3 109.8(2)
F13 C38 F12 107.1(3)
F13 C38 F14 107.3(3)
F12 C38 F14 107.9(3)
F13 C38 S4 113.0(3)
F12 C38 S4 111.4(3)
F14 C38 S4 109.9(3)
O50 C50 C51 108.2(3)
O50 C50 H50A 110.1
C51 C50 H50A 110.1
O50 C50 H50B 110.1
C51 C50 H50B 110.1
H50A C50 H50B 108.4
C50 C51 C52 105.3(3)
C50 C51 H51A 110.7
C52 C51 H51A 110.7
C50 C51 H51B 110.7
C52 C51 H51B 110.7
H51A C51 H51B 108.8
C51 C52 C53 102.7(3)
C51 C52 H52A 111.2
C53 C52 H52A 111.2
C51 C52 H52B 111.2
C53 C52 H52B 111.2
H52A C52 H52B 109.1
O50 C53 C52 104.3(3)
O50 C53 H53A 110.9
C52 C53 H53A 110.9
O50 C53 H53B 110.9
C52 C53 H53B 110.9
H53A C53 H53B 108.9
C1 N1 C8 117.5(2)
C1 N1 Cu1 115.10(17)
C8 N1 Cu1 127.21(16)
C7 N2 C8 117.7(2)
C7 N2 Cu2 116.97(17)
C8 N2 Cu2 125.28(17)
C14 N3 C10 117.6(2)
C14 N3 Cu1 125.32(18)
C10 N3 Cu1 116.73(17)
C19 N4 C15 118.1(2)
C19 N4 Cu1 123.82(18)
C15 N4 Cu1 117.51(17)
C25 N5 C21 118.0(2)
C25 N5 Cu2 125.63(18)
C21 N5 Cu2 116.14(17)
C30 N6 C26 118.3(2)
C30 N6 Cu2 124.45(18)
C26 N6 Cu2 116.93(16)
S2 N7 S1 125.67(14)
S4 N8 S3 126.16(16)
C50 O50 C53 105.6(3)
O2 S1 O1 118.28(13)
O2 S1 N7 116.27(12)
O1 S1 N7 108.82(12)
O2 S1 C35 105.24(13)
O1 S1 C35 104.01(14)
N7 S1 C35 102.05(13)
O3 S2 O4 119.21(13)
O3 S2 N7 116.64(12)
O4 S2 N7 108.14(12)
O3 S2 C36 104.09(14)
O4 S2 C36 103.51(14)
N7 S2 C36 102.94(14)
O6 S3 O5 118.33(12)
O6 S3 N8 117.09(13)
O5 S3 N8 108.72(13)
O6 S3 C37 104.09(14)
O5 S3 C37 104.22(14)
N8 S3 C37 102.03(15)
O7 S4 O8 118.86(16)
O7 S4 N8 116.77(14)
O8 S4 N8 109.16(16)
O7 S4 C38 104.1(2)
O8 S4 C38 104.56(17)
N8 S4 C38 100.80(16)
N4 Cu1 C32 154.78(10)
N4 Cu1 C33 118.71(9)
C32 Cu1 C33 36.10(10)
N4 Cu1 N3 91.12(8)
C32 Cu1 N3 105.81(9)
C33 Cu1 N3 127.85(9)
N4 Cu1 N1 86.66(8)
C32 Cu1 N1 112.01(9)
C33 Cu1 N1 131.82(9)
N3 Cu1 N1 87.94(8)
N4 Cu1 Cu2 121.52(6)
C32 Cu1 Cu2 49.17(7)
C33 Cu1 Cu2 49.46(7)
N3 Cu1 Cu2 145.10(6)
N1 Cu1 Cu2 82.49(5)
N6 Cu2 C32 156.66(10)
N6 Cu2 C33 121.22(10)
C32 Cu2 C33 35.90(10)
N6 Cu2 N2 87.61(8)
C32 Cu2 N2 113.57(9)
C33 Cu2 N2 137.18(9)
N6 Cu2 N5 87.01(8)
C32 Cu2 N5 101.77(9)
C33 Cu2 N5 119.31(9)
N2 Cu2 N5 90.67(8)
N6 Cu2 Cu1 127.60(6)
C32 Cu2 Cu1 48.23(7)
C33 Cu2 Cu1 49.62(7)
N2 Cu2 Cu1 88.07(6)
N5 Cu2 Cu1 145.25(6)

loop_
_geom_bond_atom_site_label_1
_geom_bond_atom_site_label_2
_geom_bond_distance
C1 N1 1.326(3)
C1 C2 1.408(4)
C1 C9 1.533(4)
C2 C3 1.360(4)
C2 H2 0.9500
C3 C4 1.417(4)
C3 H3 0.9500
C4 C5 1.408(4)
C4 C8 1.411(4)
C5 C6 1.357(4)
C5 H5 0.9500
C6 C7 1.410(4)
C6 H6 0.9500
C7 N2 1.324(3)
C7 C20 1.531(3)
C8 N1 1.358(3)
C8 N2 1.374(3)
C9 F1 1.388(3)
C9 C10 1.527(4)
C9 C15 1.532(3)
C10 N3 1.343(3)
C10 C11 1.384(4)
C11 C12 1.387(4)
C11 H11 0.9500
C12 C13 1.376(4)
C12 H12 0.9500
C13 C14 1.379(4)
C13 H13 0.9500
C14 N3 1.342(3)
C14 H14 0.9500
C15 N4 1.353(3)
C15 C16 1.383(4)
C16 C17 1.386(4)
C16 H16 0.9500
C17 C18 1.384(4)
C17 H17 0.9500
C18 C19 1.383(4)
C18 H18 0.9500
C19 N4 1.342(3)
C19 H19 0.9500
C20 F2 1.388(3)
C20 C21 1.526(4)
C20 C26 1.539(4)
C21 N5 1.340(3)
C21 C22 1.380(4)
C22 C23 1.389(4)
C22 H22 0.9500
C23 C24 1.379(4)
C23 H23 0.9500
C24 C25 1.386(4)
C24 H24 0.9500
C25 N5 1.339(3)
C25 H25 0.9500
C26 N6 1.348(3)
C26 C27 1.384(4)
C27 C28 1.384(4)
C27 H27 0.9500
C28 C29 1.381(4)
C28 H28 0.9500
C29 C30 1.386(4)
C29 H29 0.9500
C30 N6 1.342(3)
C30 H30 0.9500
C31 C32 1.493(3)
C31 H31A 0.9800
C31 H31B 0.9800
C31 H31C 0.9800
C32 C33 1.261(4)
C32 Cu1 2.007(2)
C32 Cu2 2.036(2)
C33 C34 1.484(4)
C33 Cu2 2.054(3)
C33 Cu1 2.059(2)
C34 H34A 0.9800
C34 H34B 0.9800
C34 H34C 0.9800
C35 F3 1.320(4)
C35 F5 1.328(3)
C35 F4 1.329(3)
C35 S1 1.827(3)
C36 F6 1.322(4)
C36 F7 1.328(4)
C36 F8 1.331(4)
C36 S2 1.838(3)
C37 F9 1.320(4)
C37 F10 1.324(4)
C37 F11 1.332(4)
C37 S3 1.833(3)
C38 F13 1.336(4)
C38 F12 1.337(4)
C38 F14 1.341(4)
C38 S4 1.804(5)
C50 O50 1.406(5)
C50 C51 1.471(5)
C50 H50A 0.9900
C50 H50B 0.9900
C51 C52 1.506(6)
C51 H51A 0.9900
C51 H51B 0.9900
C52 C53 1.516(5)
C52 H52A 0.9900
C52 H52B 0.9900
C53 O50 1.425(4)
C53 H53A 0.9900
C53 H53B 0.9900
N1 Cu1 2.189(2)
N2 Cu2 2.097(2)
N3 Cu1 2.091(2)
N4 Cu1 1.996(2)
N5 Cu2 2.161(2)
N6 Cu2 2.016(2)
N7 S2 1.568(2)
N7 S1 1.577(2)
N8 S4 1.564(3)
N8 S3 1.572(3)
O1 S1 1.426(2)
O2 S1 1.422(2)
O3 S2 1.423(2)
O4 S2 1.424(2)
O5 S3 1.432(2)
O6 S3 1.426(2)
O7 S4 1.423(2)
O8 S4 1.427(3)
Cu1 Cu2 2.6687(4)
